data_1559759
loop_
_publ_author_name
'Millward, Makenzie J.'
'Ellis, Emily'
'Ward, John W.'
'Clayden, Jonathan'

_publ_section_title
;
 Hydantoin-bridged medium ring scaffolds by migratory insertion of
 urea-tethered nitrile anions into aromatic C-N bonds.
;
_journal_issue 6
_journal_name_full 'Chemical science'
_journal_page_first 2091
_journal_page_last 2096
_journal_paper_doi 10.1039/d0sc06188c
_journal_volume 12
_journal_year 2020
_chemical_formula_moiety 'C13 H15 N3 O2, H2 O'
_chemical_formula_sum 'C13 H17 N3 O3'
_chemical_formula_weight 263.29
_space_group_crystal_system monoclinic
_space_group_IT_number 14
_space_group_name_Hall '-P 2ybc'
_space_group_name_H-M_alt 'P 1 21/c 1'
_atom_sites_solution_hydrogens mixed
_atom_sites_solution_primary iterative
_audit_creation_date 2019-05-29
_audit_creation_method
;
Olex2 1.2
(compiled 2018.05.29 svn.r3508 for OlexSys, GUI svn.r5506)
;
_audit_update_record
;
2020-03-30 deposited with the CCDC.	2020-12-11 downloaded from the CCDC.
;
_cell_angle_alpha 90
_cell_angle_beta 90.5479(17)
_cell_angle_gamma 90
_cell_formula_units_Z 4
_cell_length_a 8.0314(2)
_cell_length_b 8.1488(2)
_cell_length_c 19.2027(5)
_cell_measurement_reflns_used 7467
_cell_measurement_temperature 100
_cell_measurement_theta_max 30.04
_cell_measurement_theta_min 2.54
_cell_volume 1256.69(5)
_computing_cell_refinement 'SAINT V8.38A (?, 2016)'
_computing_data_reduction 'SAINT V8.38A (?, 2016)'
_computing_molecular_graphics 'Olex2 (Dolomanov et al., 2009)'
_computing_publication_material 'Olex2 (Dolomanov et al., 2009)'
_computing_structure_refinement 'ShelXL (Sheldrick, 2015)'
_computing_structure_solution
;
Superflip (Palatinus & Chapuis, 2007;Palatinus & van der Lee, 2008;
Palatinus et al., 2012)
;
_diffrn_ambient_temperature 99.97
_diffrn_detector 'Bruker area detector'
_diffrn_detector_type 'CCD area detector'
_diffrn_measured_fraction_theta_full 1.000
_diffrn_measured_fraction_theta_max 1.000
_diffrn_measurement_device 'Bruker Apex II kappa CCD area detector'
_diffrn_measurement_device_type 'Bruker Apex II kappa CCD area detector'
_diffrn_measurement_method '\f and \w scans'
_diffrn_radiation_monochromator graphite
_diffrn_radiation_type MoK\a
_diffrn_radiation_wavelength 0.71073
_diffrn_reflns_av_R_equivalents 0.0329
_diffrn_reflns_av_unetI/netI 0.0184
_diffrn_reflns_Laue_measured_fraction_full 1.000
_diffrn_reflns_Laue_measured_fraction_max 1.000
_diffrn_reflns_limit_h_max 11
_diffrn_reflns_limit_h_min -11
_diffrn_reflns_limit_k_max 11
_diffrn_reflns_limit_k_min -11
_diffrn_reflns_limit_l_max 26
_diffrn_reflns_limit_l_min -26
_diffrn_reflns_number 26526
_diffrn_reflns_point_group_measured_fraction_full 1.000
_diffrn_reflns_point_group_measured_fraction_max 1.000
_diffrn_reflns_theta_full 25.242
_diffrn_reflns_theta_max 29.573
_diffrn_reflns_theta_min 2.121
_diffrn_source 'fine-focus sealed tube'
_diffrn_standards_number 0
_exptl_absorpt_coefficient_mu 0.101
_exptl_absorpt_correction_T_max 0.7460
_exptl_absorpt_correction_T_min 0.6753
_exptl_absorpt_correction_type multi-scan
_exptl_absorpt_process_details
'SADABS-2016/2 (Bruker,2016/2) was used for absorption correction. wR2(int) was 0.0543 before and 0.0462 after correction. The Ratio of minimum to maximum transmission is 0.9052. The \l/2 correction factor is Not present.'
_exptl_crystal_colour 'clear colourless'
_exptl_crystal_colour_lustre clear
_exptl_crystal_colour_primary colourless
_exptl_crystal_density_diffrn 1.392
_exptl_crystal_description plate
_exptl_crystal_F_000 560
_exptl_crystal_recrystallization_method 'Re-crystallisation from solvent: DCM:Et2O'
_exptl_crystal_size_max 0.394
_exptl_crystal_size_mid 0.347
_exptl_crystal_size_min 0.144
_refine_diff_density_max 0.398
_refine_diff_density_min -0.218
_refine_diff_density_rms 0.046
_refine_ls_extinction_method none
_refine_ls_goodness_of_fit_ref 1.049
_refine_ls_hydrogen_treatment mixed
_refine_ls_matrix_type full
_refine_ls_number_parameters 186
_refine_ls_number_reflns 3522
_refine_ls_number_restraints 0
_refine_ls_restrained_S_all 1.049
_refine_ls_R_factor_all 0.0449
_refine_ls_R_factor_gt 0.0378
_refine_ls_shift/su_max 0.000
_refine_ls_shift/su_mean 0.000
_refine_ls_structure_factor_coef Fsqd
_refine_ls_weighting_details 'w=1/[\s^2^(Fo^2^)+(0.0473P)^2^+0.4771P] where P=(Fo^2^+2Fc^2^)/3'
_refine_ls_weighting_scheme calc
_refine_ls_wR_factor_gt 0.0952
_refine_ls_wR_factor_ref 0.0998
_reflns_Friedel_coverage 0.000
_reflns_number_gt 3045
_reflns_number_total 3522
_reflns_threshold_expression 'I > 2\s(I)'
_cod_data_source_file d0sc06188c2.cif
_cod_data_source_block mm121
_cod_depositor_comments
;Adding full bibliography for 1559758--1559767.cif.

 Adding full bibliography for 1559758--1559767.cif.
;
_cod_database_code 1559759
_shelxl_version_number 2013-4
_shelx_space_group_comment
;
The symmetry employed for this shelxl refinement is uniquely defined
by the following loop, which should always be used as a source of
symmetry information in preference to the above space-group names.
They are only intended as comments.
;
_olex2_refinement_description
;
1. Fixed Uiso
 At 1.2 times of:
  All C(H) groups, All C(H,H) groups
 At 1.5 times of:
  All C(H,H,H) groups
2.a Secondary CH2 refined with riding coordinates:
 C7(H7A,H7B), C8(H8A,H8B)
2.b Aromatic/amide H refined with riding coordinates:
 C2(H2), C3(H3), C4(H4), C5(H5)
2.c Idealised Me refined as rotating group:
 C12(H12A,H12B,H12C), C13(H13A,H13B,H13C)
;
_olex2_exptl_crystal_mounting_method 'Oil on glass fibre'
_olex2_submission_special_instructions 'No special instructions were received'

loop_
_space_group_symop_operation_xyz
'x, y, z'
'-x, y+1/2, -z+1/2'
'-x, -y, -z'
'x, -y-1/2, z-1/2'

loop_
_atom_site_label
_atom_site_type_symbol
_atom_site_fract_x
_atom_site_fract_y
_atom_site_fract_z
_atom_site_U_iso_or_equiv
_atom_site_adp_type
_atom_site_occupancy
_atom_site_site_symmetry_order
_atom_site_calc_flag
_atom_site_refinement_flags_posn
_atom_site_refinement_flags_adp
_atom_site_refinement_flags_occupancy
_atom_site_disorder_assembly
_atom_site_disorder_group
C1 C 0.39242(12) 0.37161(12) 0.36451(5) 0.01294(19) Uani 1 1 d . . . . .
C2 C 0.45075(13) 0.48908(14) 0.31790(5) 0.0179(2) Uani 1 1 d . . . . .
H2 H 0.3824 0.5806 0.3065 0.022 Uiso 1 1 calc R . . . .
C3 C 0.60714(14) 0.47510(15) 0.28766(6) 0.0224(2) Uani 1 1 d . . . . .
H3 H 0.6460 0.5587 0.2574 0.027 Uiso 1 1 calc R . . . .
C4 C 0.70591(14) 0.33961(16) 0.30166(6) 0.0225(2) Uani 1 1 d . . . . .
H4 H 0.8101 0.3273 0.2793 0.027 Uiso 1 1 calc R . . . .
C5 C 0.65212(13) 0.22155(14) 0.34861(6) 0.0193(2) Uani 1 1 d . . . . .
H5 H 0.7203 0.1291 0.3587 0.023 Uiso 1 1 calc R . . . .
C6 C 0.49853(12) 0.23863(13) 0.38079(5) 0.01404(19) Uani 1 1 d . . . . .
C7 C 0.38052(14) -0.02555(13) 0.41410(6) 0.0177(2) Uani 1 1 d . . . . .
H7A H 0.4504 -0.1192 0.4293 0.021 Uiso 1 1 calc R . . . .
H7B H 0.3654 -0.0317 0.3629 0.021 Uiso 1 1 calc R . . . .
C8 C 0.21058(14) -0.03146(13) 0.45028(6) 0.0182(2) Uani 1 1 d . . . . .
H8A H 0.1366 -0.1110 0.4263 0.022 Uiso 1 1 calc R . . . .
H8B H 0.2250 -0.0668 0.4993 0.022 Uiso 1 1 calc R . . . .
C9 C 0.19255(12) 0.24363(13) 0.49966(5) 0.0158(2) Uani 1 1 d . . . . .
C10 C 0.21447(12) 0.38285(12) 0.39380(5) 0.01253(18) Uani 1 1 d . . . . .
C11 C 0.13605(12) 0.21356(12) 0.38314(5) 0.01304(19) Uani 1 1 d . . . . .
C12 C 0.27259(14) 0.53428(13) 0.50865(6) 0.0185(2) Uani 1 1 d . . . . .
H12A H 0.3695 0.5819 0.4855 0.028 Uiso 1 1 calc GR . . . .
H12B H 0.3036 0.5017 0.5562 0.028 Uiso 1 1 calc GR . . . .
H12C H 0.1830 0.6158 0.5103 0.028 Uiso 1 1 calc GR . . . .
C13 C 0.10940(13) 0.51961(13) 0.36226(6) 0.0173(2) Uani 1 1 d . . . . .
H13A H -0.0022 0.5171 0.3824 0.026 Uiso 1 1 calc GR . . . .
H13B H 0.1009 0.5042 0.3117 0.026 Uiso 1 1 calc GR . . . .
H13C H 0.1617 0.6258 0.3723 0.026 Uiso 1 1 calc GR . . . .
N1 N 0.13668(11) 0.13337(11) 0.44766(4) 0.01526(18) Uani 1 1 d . . . . .
N2 N 0.21594(11) 0.39175(11) 0.47018(4) 0.01463(18) Uani 1 1 d . . . . .
N3 N 0.08841(11) 0.14745(12) 0.32689(5) 0.01800(19) Uani 1 1 d . . . . .
H3A H 0.095(2) 0.207(2) 0.2931(9) 0.036(4) Uiso 1 1 d . . . . .
O1 O 0.45937(9) 0.12820(9) 0.43333(4) 0.01589(16) Uani 1 1 d . . . . .
O2 O 0.21082(11) 0.20726(11) 0.56102(4) 0.02251(18) Uani 1 1 d . . . . .
O3 O 0.08826(12) 0.15247(11) 0.69733(4) 0.02492(19) Uani 1 1 d . . . . .
H3B H 0.135(2) 0.185(2) 0.6604(10) 0.039(5) Uiso 1 1 d . . . . .
H3C H 0.029(3) 0.054(3) 0.6867(12) 0.071(7) Uiso 1 1 d . . . . .

loop_
_atom_site_aniso_label
_atom_site_aniso_U_11
_atom_site_aniso_U_22
_atom_site_aniso_U_33
_atom_site_aniso_U_23
_atom_site_aniso_U_13
_atom_site_aniso_U_12
C1 0.0127(4) 0.0151(4) 0.0110(4) -0.0011(3) 0.0004(3) -0.0014(3)
C2 0.0190(5) 0.0197(5) 0.0151(5) 0.0021(4) -0.0004(4) -0.0033(4)
C3 0.0214(5) 0.0309(6) 0.0149(5) 0.0019(4) 0.0029(4) -0.0096(4)
C4 0.0146(5) 0.0360(7) 0.0170(5) -0.0057(4) 0.0033(4) -0.0051(4)
C5 0.0138(5) 0.0252(6) 0.0188(5) -0.0060(4) -0.0002(4) 0.0012(4)
C6 0.0139(4) 0.0158(5) 0.0124(4) -0.0019(3) -0.0005(3) -0.0011(4)
C7 0.0226(5) 0.0126(5) 0.0179(5) -0.0001(4) -0.0008(4) 0.0021(4)
C8 0.0238(5) 0.0126(5) 0.0183(5) 0.0022(4) 0.0006(4) -0.0015(4)
C9 0.0152(4) 0.0175(5) 0.0147(4) -0.0010(4) 0.0039(3) -0.0002(4)
C10 0.0134(4) 0.0129(4) 0.0113(4) -0.0011(3) 0.0008(3) 0.0006(3)
C11 0.0103(4) 0.0129(4) 0.0159(4) 0.0001(3) 0.0021(3) 0.0008(3)
C12 0.0223(5) 0.0167(5) 0.0165(5) -0.0046(4) 0.0006(4) -0.0016(4)
C13 0.0181(5) 0.0148(5) 0.0190(5) -0.0004(4) -0.0014(4) 0.0035(4)
N1 0.0180(4) 0.0139(4) 0.0139(4) 0.0005(3) 0.0021(3) -0.0021(3)
N2 0.0183(4) 0.0141(4) 0.0116(4) -0.0022(3) 0.0015(3) -0.0007(3)
N3 0.0160(4) 0.0203(5) 0.0178(4) -0.0035(4) -0.0010(3) 0.0012(3)
O1 0.0181(4) 0.0151(4) 0.0144(3) 0.0009(3) -0.0015(3) 0.0002(3)
O2 0.0311(4) 0.0245(4) 0.0120(3) 0.0013(3) 0.0038(3) -0.0019(3)
O3 0.0361(5) 0.0218(4) 0.0169(4) -0.0008(3) 0.0054(3) -0.0071(4)

loop_
_atom_type_symbol
_atom_type_description
_atom_type_scat_dispersion_real
_atom_type_scat_dispersion_imag
_atom_type_scat_source
C C 0.0033 0.0016 'International Tables Vol C Tables 4.2.6.8 and 6.1.1.4'
H H 0.0000 0.0000 'International Tables Vol C Tables 4.2.6.8 and 6.1.1.4'
N N 0.0061 0.0033 'International Tables Vol C Tables 4.2.6.8 and 6.1.1.4'
O O 0.0106 0.0060 'International Tables Vol C Tables 4.2.6.8 and 6.1.1.4'

loop_
_geom_angle_atom_site_label_1
_geom_angle_atom_site_label_2
_geom_angle_atom_site_label_3
_geom_angle
_geom_angle_site_symmetry_1
_geom_angle_site_symmetry_3
_geom_angle_publ_flag
C2 C1 C6 117.60(9) . . ?
C2 C1 C10 120.73(9) . . ?
C6 C1 C10 121.59(9) . . ?
C1 C2 H2 119.3 . . ?
C3 C2 C1 121.40(10) . . ?
C3 C2 H2 119.3 . . ?
C2 C3 H3 120.0 . . ?
C4 C3 C2 120.09(10) . . ?
C4 C3 H3 120.0 . . ?
C3 C4 H4 120.1 . . ?
C3 C4 C5 119.79(10) . . ?
C5 C4 H4 120.1 . . ?
C4 C5 H5 120.0 . . ?
C4 C5 C6 120.06(10) . . ?
C6 C5 H5 120.0 . . ?
C5 C6 C1 120.93(9) . . ?
O1 C6 C1 121.15(9) . . ?
O1 C6 C5 117.71(9) . . ?
H7A C7 H7B 108.5 . . ?
C8 C7 H7A 110.2 . . ?
C8 C7 H7B 110.2 . . ?
O1 C7 H7A 110.2 . . ?
O1 C7 H7B 110.2 . . ?
O1 C7 C8 107.42(8) . . ?
C7 C8 H8A 110.0 . . ?
C7 C8 H8B 110.0 . . ?
H8A C8 H8B 108.4 . . ?
N1 C8 C7 108.41(8) . . ?
N1 C8 H8A 110.0 . . ?
N1 C8 H8B 110.0 . . ?
N2 C9 N1 108.51(9) . . ?
O2 C9 N1 124.14(10) . . ?
O2 C9 N2 127.33(10) . . ?
C11 C10 C1 106.21(8) . . ?
C13 C10 C1 114.25(8) . . ?
C13 C10 C11 112.43(8) . . ?
N2 C10 C1 111.61(8) . . ?
N2 C10 C11 100.23(8) . . ?
N2 C10 C13 111.16(8) . . ?
N1 C11 C10 107.72(8) . . ?
N3 C11 C10 128.32(9) . . ?
N3 C11 N1 123.78(10) . . ?
H12A C12 H12B 109.5 . . ?
H12A C12 H12C 109.5 . . ?
H12B C12 H12C 109.5 . . ?
N2 C12 H12A 109.5 . . ?
N2 C12 H12B 109.5 . . ?
N2 C12 H12C 109.5 . . ?
C10 C13 H13A 109.5 . . ?
C10 C13 H13B 109.5 . . ?
C10 C13 H13C 109.5 . . ?
H13A C13 H13B 109.5 . . ?
H13A C13 H13C 109.5 . . ?
H13B C13 H13C 109.5 . . ?
C9 N1 C8 115.57(8) . . ?
C11 N1 C8 117.05(8) . . ?
C11 N1 C9 109.07(8) . . ?
C9 N2 C10 112.06(8) . . ?
C9 N2 C12 123.29(9) . . ?
C12 N2 C10 123.29(8) . . ?
C11 N3 H3A 113.9(12) . . ?
C6 O1 C7 118.41(8) . . ?
H3B O3 H3C 107.9(18) . . ?

loop_
_geom_bond_atom_site_label_1
_geom_bond_atom_site_label_2
_geom_bond_distance
_geom_bond_site_symmetry_2
_geom_bond_publ_flag
C1 C2 1.3946(14) . ?
C1 C6 1.4118(14) . ?
C1 C10 1.5437(13) . ?
C2 H2 0.9500 . ?
C2 C3 1.3935(15) . ?
C3 H3 0.9500 . ?
C3 C4 1.3844(18) . ?
C4 H4 0.9500 . ?
C4 C5 1.3901(17) . ?
C5 H5 0.9500 . ?
C5 C6 1.3919(14) . ?
C6 O1 1.3902(12) . ?
C7 H7A 0.9900 . ?
C7 H7B 0.9900 . ?
C7 C8 1.5381(15) . ?
C7 O1 1.4500(13) . ?
C8 H8A 0.9900 . ?
C8 H8B 0.9900 . ?
C8 N1 1.4691(14) . ?
C9 N1 1.4132(13) . ?
C9 N2 1.3471(14) . ?
C9 O2 1.2224(13) . ?
C10 C11 1.5294(14) . ?
C10 C13 1.5202(14) . ?
C10 N2 1.4685(12) . ?
C11 N1 1.4007(13) . ?
C11 N3 1.2631(13) . ?
C12 H12A 0.9800 . ?
C12 H12B 0.9800 . ?
C12 H12C 0.9800 . ?
C12 N2 1.4475(13) . ?
C13 H13A 0.9800 . ?
C13 H13B 0.9800 . ?
C13 H13C 0.9800 . ?
N3 H3A 0.813(18) . ?
O3 H3B 0.848(19) . ?
O3 H3C 0.95(2) . ?

loop_
_geom_hbond_atom_site_label_D
_geom_hbond_atom_site_label_H
_geom_hbond_atom_site_label_A
_geom_hbond_distance_DH
_geom_hbond_distance_HA
_geom_hbond_distance_DA
_geom_hbond_angle_DHA
_geom_hbond_site_symmetry_A
N3 H3A O3 0.813(18) 2.167(18) 2.9746(13) 172.7(17) 4_565
O3 H3B O2 0.848(19) 2.016(19) 2.8407(11) 163.7(17) .
O3 H3C N3 0.95(2) 1.91(2) 2.8618(13) 176(2) 3_556

loop_
_geom_torsion_atom_site_label_1
_geom_torsion_atom_site_label_2
_geom_torsion_atom_site_label_3
_geom_torsion_atom_site_label_4
_geom_torsion
_geom_torsion_site_symmetry_1
_geom_torsion_site_symmetry_2
_geom_torsion_site_symmetry_3
_geom_torsion_site_symmetry_4
_geom_torsion_publ_flag
C1 C2 C3 C4 2.35(16) . . . . ?
C1 C6 O1 C7 97.59(11) . . . . ?
C1 C10 C11 N1 103.54(9) . . . . ?
C1 C10 C11 N3 -71.73(12) . . . . ?
C1 C10 N2 C9 -96.33(10) . . . . ?
C1 C10 N2 C12 70.76(12) . . . . ?
C2 C1 C6 C5 -3.22(14) . . . . ?
C2 C1 C6 O1 171.53(9) . . . . ?
C2 C1 C10 C11 130.04(10) . . . . ?
C2 C1 C10 C13 5.51(13) . . . . ?
C2 C1 C10 N2 -121.66(10) . . . . ?
C2 C3 C4 C5 -3.15(16) . . . . ?
C3 C4 C5 C6 0.76(16) . . . . ?
C4 C5 C6 C1 2.47(15) . . . . ?
C4 C5 C6 O1 -172.45(9) . . . . ?
C5 C6 O1 C7 -87.50(11) . . . . ?
C6 C1 C2 C3 0.82(15) . . . . ?
C6 C1 C10 C11 -46.59(11) . . . . ?
C6 C1 C10 C13 -171.12(9) . . . . ?
C6 C1 C10 N2 61.71(12) . . . . ?
C7 C8 N1 C9 -82.32(10) . . . . ?
C7 C8 N1 C11 48.30(12) . . . . ?
C8 C7 O1 C6 -119.52(9) . . . . ?
C10 C1 C2 C3 -175.94(9) . . . . ?
C10 C1 C6 C5 173.51(9) . . . . ?
C10 C1 C6 O1 -11.74(14) . . . . ?
C10 C11 N1 C8 -127.46(9) . . . . ?
C10 C11 N1 C9 6.13(10) . . . . ?
C11 C10 N2 C9 15.80(10) . . . . ?
C11 C10 N2 C12 -177.12(9) . . . . ?
C13 C10 C11 N1 -130.82(9) . . . . ?
C13 C10 C11 N3 53.91(13) . . . . ?
C13 C10 N2 C9 134.85(9) . . . . ?
C13 C10 N2 C12 -58.06(12) . . . . ?
N1 C9 N2 C10 -13.14(11) . . . . ?
N1 C9 N2 C12 179.78(9) . . . . ?
N2 C9 N1 C8 138.29(9) . . . . ?
N2 C9 N1 C11 3.95(11) . . . . ?
N2 C10 C11 N1 -12.70(9) . . . . ?
N2 C10 C11 N3 172.02(10) . . . . ?
N3 C11 N1 C8 48.08(14) . . . . ?
N3 C11 N1 C9 -178.33(9) . . . . ?
O1 C7 C8 N1 39.31(11) . . . . ?
O2 C9 N1 C8 -43.49(14) . . . . ?
O2 C9 N1 C11 -177.83(10) . . . . ?
O2 C9 N2 C10 168.72(10) . . . . ?
O2 C9 N2 C12 1.64(17) . . . . ?
